data_2232596
loop_
_publ_author_name
'Pan, Dong-Feng'
'Chen, Xiao-Bao'
'Gao, Hai-Tao'
'Feng, Chun'
'Chen, Ping'

_publ_section_title
;
 6-Benzyl-3-[(6-chloropyridin-3-yl)methyl]-6,7-dihydro-3<i>H</i>-1,2,3-triazolo[4,5-<i>d</i>]pyrimidin-7-imine
;
_journal_coeditor_code BT5710
_journal_issue 12
_journal_name_full 'Acta Crystallographica Section E'
_journal_page_first o3326
_journal_paper_doi 10.1107/S1600536811047568
_journal_volume 67
_journal_year 2011
_chemical_formula_iupac 'C17 H14 Cl N7'
_chemical_formula_moiety 'C17 H14 Cl N7'
_chemical_formula_sum 'C17 H14 Cl N7'
_chemical_formula_weight 351.80
_chemical_name_systematic
;
6-Benzyl-3-[(6-chloropyridin-3-yl)methyl]-6,7-dihydro-3<i>H</i>-
1,2,3-triazolo[4,5-<i>d</i>]pyrimidin-7-imine
;
_space_group_IT_number 2
_symmetry_cell_setting triclinic
_symmetry_space_group_name_Hall '-P 1'
_symmetry_space_group_name_H-M 'P -1'
_atom_sites_solution_hydrogens geom
_atom_sites_solution_primary direct
_atom_sites_solution_secondary difmap
_audit_creation_method SHELXL-97
_cell_angle_alpha 83.1410(10)
_cell_angle_beta 88.8960(10)
_cell_angle_gamma 75.1840(10)
_cell_formula_units_Z 4
_cell_length_a 6.1090(7)
_cell_length_b 8.9537(11)
_cell_length_c 31.292(4)
_cell_measurement_reflns_used 4552
_cell_measurement_temperature 296(2)
_cell_measurement_theta_max 25.50
_cell_measurement_theta_min 2.40
_cell_volume 1642.8(3)
_computing_cell_refinement 'SAINT-Plus (Bruker, 2000)'
_computing_data_collection 'SMART (Bruker, 2000)'
_computing_data_reduction 'SAINT-Plus (Bruker, 2000)'
_computing_molecular_graphics 'SHELXTL (Sheldrick, 2008)'
_computing_publication_material 'SHELXTL (Sheldrick, 2008)'
_computing_structure_refinement 'SHELXL97 (Sheldrick, 2008)'
_computing_structure_solution 'SHELXS97 (Sheldrick, 2008)'
_diffrn_ambient_temperature 296(2)
_diffrn_measured_fraction_theta_full 0.990
_diffrn_measured_fraction_theta_max 0.990
_diffrn_measurement_device_type 'Bruker SMART APEX CCD area-detector'
_diffrn_measurement_method '\f and \w scans'
_diffrn_radiation_monochromator graphite
_diffrn_radiation_source 'fine-focus sealed tube'
_diffrn_radiation_type MoK\a
_diffrn_radiation_wavelength 0.71073
_diffrn_reflns_av_R_equivalents 0.0181
_diffrn_reflns_av_sigmaI/netI 0.0266
_diffrn_reflns_limit_h_max 7
_diffrn_reflns_limit_h_min -7
_diffrn_reflns_limit_k_max 10
_diffrn_reflns_limit_k_min -10
_diffrn_reflns_limit_l_max 37
_diffrn_reflns_limit_l_min -37
_diffrn_reflns_number 12520
_diffrn_reflns_theta_full 25.50
_diffrn_reflns_theta_max 25.50
_diffrn_reflns_theta_min 2.38
_diffrn_standards_decay_% 0
_diffrn_standards_interval_count 0
_diffrn_standards_interval_time 0
_diffrn_standards_number 0
_exptl_absorpt_coefficient_mu 0.248
_exptl_absorpt_correction_T_max 0.9497
_exptl_absorpt_correction_T_min 0.8923
_exptl_absorpt_correction_type multi-scan
_exptl_absorpt_process_details '(SADABS; Sheldrick, 2001)'
_exptl_crystal_colour colourless
_exptl_crystal_density_diffrn 1.422
_exptl_crystal_density_method 'not measured'
_exptl_crystal_description block
_exptl_crystal_F_000 728
_exptl_crystal_size_max 0.47
_exptl_crystal_size_mid 0.39
_exptl_crystal_size_min 0.21
_refine_diff_density_max 0.458
_refine_diff_density_min -0.522
_refine_ls_extinction_method none
_refine_ls_goodness_of_fit_ref 1.025
_refine_ls_hydrogen_treatment constr
_refine_ls_matrix_type full
_refine_ls_number_parameters 451
_refine_ls_number_reflns 6071
_refine_ls_number_restraints 0
_refine_ls_restrained_S_all 1.025
_refine_ls_R_factor_all 0.0654
_refine_ls_R_factor_gt 0.0474
_refine_ls_shift/su_max 0.000
_refine_ls_shift/su_mean 0.000
_refine_ls_structure_factor_coef Fsqd
_refine_ls_weighting_details 'calc w=1/[\s^2^(Fo^2^)+(0.0474P)^2^+0.7850P] where P=(Fo^2^+2Fc^2^)/3'
_refine_ls_weighting_scheme calc
_refine_ls_wR_factor_gt 0.1110
_refine_ls_wR_factor_ref 0.1225
_reflns_number_gt 4578
_reflns_number_total 6071
_reflns_threshold_expression I>2\s(I)
_cod_data_source_file bt5710.cif
_cod_data_source_block I
_cod_database_code 2232596
_cod_database_fobs_code 2232596

loop_
_symmetry_equiv_pos_as_xyz
'x, y, z'
'-x, -y, -z'

loop_
_atom_site_type_symbol
_atom_site_label
_atom_site_fract_x
_atom_site_fract_y
_atom_site_fract_z
_atom_site_U_iso_or_equiv
_atom_site_adp_type
_atom_site_calc_flag
_atom_site_refinement_flags
_atom_site_occupancy
_atom_site_symmetry_multiplicity
C C1 0.7744(4) 0.6857(3) 0.05951(7) 0.0532(6) Uani d . 1 1
C C2 1.0038(4) 0.6342(4) 0.05984(9) 0.0751(8) Uani d . 1 1
H H2 1.0789 0.5761 0.0387 0.090 Uiso calc R 1 1
C C3 1.1206(4) 0.6708(3) 0.09232(8) 0.0662(7) Uani d . 1 1
H H3 1.2777 0.6365 0.0937 0.079 Uiso calc R 1 1
C C4 1.0060(3) 0.7576(2) 0.12262(6) 0.0405(5) Uani d . 1 1
C C5 0.7759(4) 0.8021(3) 0.11902(8) 0.0650(7) Uani d . 1 1
H H5 0.6959 0.8597 0.1398 0.078 Uiso calc R 1 1
C C6 1.1269(4) 0.8060(2) 0.15811(7) 0.0469(5) Uani d . 1 1
H H6A 1.2490 0.8478 0.1458 0.056 Uiso calc R 1 1
H H6B 1.0219 0.8879 0.1713 0.056 Uiso calc R 1 1
C C7 1.1164(3) 0.6205(2) 0.22548(6) 0.0364(4) Uani d . 1 1
C C8 1.2736(3) 0.4913(2) 0.24336(6) 0.0376(4) Uani d . 1 1
C C9 1.2208(3) 0.3953(2) 0.28042(7) 0.0400(5) Uani d . 1 1
C C10 0.8563(4) 0.5919(2) 0.27273(7) 0.0450(5) Uani d . 1 1
H H10 0.7126 0.6239 0.2842 0.054 Uiso calc R 1 1
C C11 0.8987(4) 0.3774(3) 0.33020(7) 0.0511(5) Uani d . 1 1
H H11A 0.9946 0.2727 0.3365 0.061 Uiso calc R 1 1
H H11B 0.7495 0.3695 0.3224 0.061 Uiso calc R 1 1
C C12 0.8811(4) 0.4588(2) 0.36991(7) 0.0436(5) Uani d . 1 1
C C13 1.0709(4) 0.4498(3) 0.39458(8) 0.0593(6) Uani d . 1 1
H H13 1.2116 0.3913 0.3868 0.071 Uiso calc R 1 1
C C14 1.0532(5) 0.5267(4) 0.43057(9) 0.0757(8) Uani d . 1 1
H H14 1.1818 0.5197 0.4469 0.091 Uiso calc R 1 1
C C15 0.8475(6) 0.6135(4) 0.44248(9) 0.0779(8) Uani d . 1 1
H H15 0.8365 0.6661 0.4667 0.094 Uiso calc R 1 1
C C16 0.6579(5) 0.6227(3) 0.41866(9) 0.0712(8) Uani d . 1 1
H H16 0.5180 0.6812 0.4268 0.085 Uiso calc R 1 1
C C17 0.6731(4) 0.5455(3) 0.38252(8) 0.0552(6) Uani d . 1 1
H H17 0.5433 0.5517 0.3666 0.066 Uiso calc R 1 1
C C18 0.7452(5) 0.1471(3) 0.44535(8) 0.0659(7) Uani d . 1 1
C C19 0.9630(5) 0.0774(3) 0.43658(8) 0.0661(7) Uani d . 1 1
H H19 1.0823 0.0863 0.4533 0.079 Uiso calc R 1 1
C C20 1.0010(4) -0.0071(3) 0.40197(8) 0.0562(6) Uani d . 1 1
H H20 1.1479 -0.0581 0.3952 0.067 Uiso calc R 1 1
C C21 0.8219(3) -0.0163(2) 0.37733(7) 0.0443(5) Uani d . 1 1
C C22 0.6101(4) 0.0635(3) 0.38887(8) 0.0640(7) Uani d . 1 1
H H22 0.4875 0.0619 0.3719 0.077 Uiso calc R 1 1
C C23 0.8480(4) -0.1146(3) 0.34092(7) 0.0552(6) Uani d . 1 1
H H23A 0.8724 -0.2227 0.3529 0.066 Uiso calc R 1 1
H H23B 0.7077 -0.0859 0.3244 0.066 Uiso calc R 1 1
C C24 1.0343(3) 0.0021(2) 0.27690(6) 0.0372(4) Uani d . 1 1
C C25 1.2463(3) -0.0436(2) 0.26003(6) 0.0384(5) Uani d . 1 1
C C26 1.3093(3) 0.0383(2) 0.22143(6) 0.0403(5) Uani d . 1 1
C C27 0.9221(4) 0.1999(3) 0.22685(7) 0.0471(5) Uani d . 1 1
H H27 0.8137 0.2863 0.2144 0.057 Uiso calc R 1 1
C C28 1.1550(4) 0.2696(3) 0.16744(7) 0.0534(6) Uani d . 1 1
H H28A 1.3145 0.2663 0.1644 0.064 Uiso calc R 1 1
H H28B 1.0744 0.3756 0.1711 0.064 Uiso calc R 1 1
C C29 1.0716(4) 0.2268(3) 0.12683(7) 0.0484(5) Uani d . 1 1
C C30 1.2164(5) 0.1361(3) 0.10043(8) 0.0645(7) Uani d . 1 1
H H30 1.3691 0.0994 0.1078 0.077 Uiso calc R 1 1
C C31 1.1373(7) 0.0985(4) 0.06286(9) 0.0887(10) Uani d . 1 1
H H31 1.2368 0.0369 0.0453 0.106 Uiso calc R 1 1
C C32 0.9140(8) 0.1520(5) 0.05176(11) 0.0997(12) Uani d . 1 1
H H32 0.8607 0.1261 0.0267 0.120 Uiso calc R 1 1
C C33 0.7689(6) 0.2435(5) 0.07731(11) 0.0973(11) Uani d . 1 1
H H33 0.6169 0.2808 0.0694 0.117 Uiso calc R 1 1
C C34 0.8450(5) 0.2812(4) 0.11462(9) 0.0743(8) Uani d . 1 1
H H34 0.7442 0.3437 0.1318 0.089 Uiso calc R 1 1
Cl Cl1 0.61762(13) 0.64380(11) 0.01849(2) 0.0860(3) Uani d . 1 1
Cl Cl2 0.6881(2) 0.25203(12) 0.48969(3) 0.1162(4) Uani d . 1 1
N N1 0.6569(3) 0.7684(3) 0.08754(7) 0.0709(7) Uani d . 1 1
N N2 1.2195(3) 0.67680(19) 0.19114(5) 0.0416(4) Uani d . 1 1
N N3 1.4337(3) 0.5854(2) 0.18785(6) 0.0517(5) Uani d . 1 1
N N4 1.4664(3) 0.4726(2) 0.21982(6) 0.0489(4) Uani d . 1 1
N N5 0.9010(3) 0.6798(2) 0.23921(6) 0.0445(4) Uani d . 1 1
N N6 0.9931(3) 0.45918(19) 0.29311(5) 0.0418(4) Uani d . 1 1
N N7 1.3390(3) 0.2699(2) 0.30078(6) 0.0523(5) Uani d . 1 1
H H7A 1.4758 0.2324 0.2929 0.063 Uiso d R 1 1
N N8 0.5685(4) 0.1438(3) 0.42303(8) 0.0766(7) Uani d . 1 1
N N9 1.0329(3) -0.1005(2) 0.31192(6) 0.0447(4) Uani d . 1 1
N N10 1.2371(3) -0.2069(2) 0.31669(6) 0.0563(5) Uani d . 1 1
N N11 1.3668(3) -0.1714(2) 0.28523(6) 0.0524(5) Uani d . 1 1
N N12 0.8615(3) 0.1264(2) 0.26147(6) 0.0461(4) Uani d . 1 1
N N13 1.1252(3) 0.1660(2) 0.20643(5) 0.0420(4) Uani d . 1 1
N N14 1.4930(3) 0.0109(2) 0.20044(6) 0.0561(5) Uani d . 1 1
H H14A 1.6030 -0.0666 0.2098 0.067 Uiso d R 1 1

loop_
_atom_site_aniso_label
_atom_site_aniso_U_11
_atom_site_aniso_U_22
_atom_site_aniso_U_33
_atom_site_aniso_U_12
_atom_site_aniso_U_13
_atom_site_aniso_U_23
C1 0.0487(13) 0.0755(16) 0.0398(12) -0.0229(12) -0.0053(10) -0.0075(11)
C2 0.0539(15) 0.116(2) 0.0602(17) -0.0143(15) 0.0059(12) -0.0445(16)
C3 0.0364(12) 0.105(2) 0.0589(16) -0.0132(13) 0.0027(11) -0.0300(15)
C4 0.0400(11) 0.0442(12) 0.0372(11) -0.0129(9) -0.0031(9) 0.0012(9)
C5 0.0449(13) 0.096(2) 0.0513(15) -0.0035(13) -0.0020(11) -0.0300(14)
C6 0.0544(13) 0.0421(12) 0.0446(12) -0.0152(10) -0.0113(10) 0.0008(10)
C7 0.0368(10) 0.0358(10) 0.0361(11) -0.0063(8) -0.0076(8) -0.0084(8)
C8 0.0349(10) 0.0354(11) 0.0413(11) -0.0049(8) -0.0075(8) -0.0075(9)
C9 0.0396(11) 0.0386(11) 0.0424(11) -0.0078(9) -0.0074(9) -0.0105(9)
C10 0.0386(11) 0.0459(12) 0.0482(13) -0.0032(10) -0.0027(9) -0.0121(10)
C11 0.0552(13) 0.0474(13) 0.0540(14) -0.0194(11) 0.0015(11) -0.0056(10)
C12 0.0441(12) 0.0431(12) 0.0432(12) -0.0134(9) 0.0016(9) 0.0015(9)
C13 0.0510(14) 0.0684(16) 0.0563(15) -0.0123(12) -0.0047(11) -0.0040(12)
C14 0.082(2) 0.099(2) 0.0527(16) -0.0371(18) -0.0139(14) -0.0037(15)
C15 0.108(3) 0.087(2) 0.0473(16) -0.0378(19) 0.0141(16) -0.0163(14)
C16 0.0766(19) 0.0735(18) 0.0590(17) -0.0124(15) 0.0256(15) -0.0085(14)
C17 0.0476(13) 0.0652(15) 0.0502(14) -0.0140(11) 0.0048(11) 0.0021(12)
C18 0.083(2) 0.0596(16) 0.0455(14) -0.0034(14) 0.0053(14) -0.0021(12)
C19 0.0695(17) 0.0726(18) 0.0566(16) -0.0161(14) -0.0073(13) -0.0118(13)
C20 0.0439(12) 0.0642(15) 0.0600(15) -0.0109(11) 0.0012(11) -0.0114(12)
C21 0.0418(11) 0.0467(12) 0.0422(12) -0.0116(10) 0.0029(9) 0.0042(9)
C22 0.0448(13) 0.0817(19) 0.0572(16) -0.0064(13) -0.0023(11) 0.0039(14)
C23 0.0555(14) 0.0672(16) 0.0504(14) -0.0300(12) 0.0049(11) -0.0068(12)
C24 0.0353(10) 0.0394(11) 0.0378(11) -0.0076(9) -0.0036(8) -0.0124(9)
C25 0.0338(10) 0.0422(11) 0.0386(11) -0.0040(9) -0.0044(8) -0.0141(9)
C26 0.0356(11) 0.0485(12) 0.0380(11) -0.0082(9) -0.0052(9) -0.0148(9)
C27 0.0425(12) 0.0456(12) 0.0473(13) 0.0019(10) -0.0089(10) -0.0092(10)
C28 0.0629(14) 0.0491(13) 0.0512(14) -0.0205(11) -0.0051(11) -0.0036(11)
C29 0.0584(14) 0.0481(13) 0.0411(12) -0.0216(11) -0.0037(10) 0.0036(10)
C30 0.0801(18) 0.0614(16) 0.0479(14) -0.0142(14) 0.0008(13) 0.0014(12)
C31 0.143(3) 0.075(2) 0.0474(17) -0.026(2) 0.0014(19) -0.0092(14)
C32 0.155(4) 0.106(3) 0.0534(19) -0.065(3) -0.030(2) 0.0045(18)
C33 0.090(2) 0.143(3) 0.068(2) -0.055(2) -0.0297(19) 0.014(2)
C34 0.0637(17) 0.103(2) 0.0550(16) -0.0236(16) -0.0086(13) 0.0022(15)
Cl1 0.0792(5) 0.1341(7) 0.0573(4) -0.0421(5) -0.0164(3) -0.0258(4)
Cl2 0.1700(10) 0.1012(7) 0.0660(5) -0.0061(6) 0.0226(6) -0.0308(5)
N1 0.0398(11) 0.1159(19) 0.0575(13) -0.0116(11) -0.0059(10) -0.0288(13)
N2 0.0397(9) 0.0416(10) 0.0429(10) -0.0091(8) -0.0082(8) -0.0044(8)
N3 0.0401(10) 0.0565(12) 0.0560(12) -0.0094(9) -0.0023(8) -0.0030(10)
N4 0.0371(10) 0.0501(11) 0.0552(12) -0.0043(8) -0.0028(8) -0.0034(9)
N5 0.0398(10) 0.0439(10) 0.0448(10) -0.0007(8) -0.0054(8) -0.0060(8)
N6 0.0426(10) 0.0393(9) 0.0432(10) -0.0086(8) -0.0015(8) -0.0068(8)
N7 0.0487(11) 0.0425(11) 0.0587(12) -0.0008(9) -0.0110(9) 0.0006(9)
N8 0.0662(15) 0.0866(17) 0.0609(15) 0.0077(12) 0.0152(12) -0.0074(12)
N9 0.0426(10) 0.0483(11) 0.0435(10) -0.0101(8) -0.0012(8) -0.0091(8)
N10 0.0552(12) 0.0518(12) 0.0534(12) -0.0003(9) -0.0033(10) -0.0013(9)
N11 0.0447(10) 0.0541(12) 0.0491(11) 0.0040(9) -0.0029(9) -0.0052(9)
N12 0.0349(9) 0.0519(11) 0.0477(11) -0.0017(8) -0.0030(8) -0.0106(9)
N13 0.0424(10) 0.0438(10) 0.0391(10) -0.0080(8) -0.0043(8) -0.0077(8)
N14 0.0400(10) 0.0775(14) 0.0489(11) -0.0091(10) 0.0025(9) -0.0138(10)

loop_
_atom_type_symbol
_atom_type_description
_atom_type_scat_dispersion_real
_atom_type_scat_dispersion_imag
_atom_type_scat_source
C C 0.0033 0.0016 'International Tables Vol C Tables 4.2.6.8 and 6.1.1.4'
H H 0.0000 0.0000 'International Tables Vol C Tables 4.2.6.8 and 6.1.1.4'
N N 0.0061 0.0033 'International Tables Vol C Tables 4.2.6.8 and 6.1.1.4'
Cl Cl 0.1484 0.1585 'International Tables Vol C Tables 4.2.6.8 and 6.1.1.4'

loop_
_geom_angle_atom_site_label_1
_geom_angle_atom_site_label_2
_geom_angle_atom_site_label_3
_geom_angle
N1 C1 C2 125.0(2)
N1 C1 Cl1 115.55(17)
C2 C1 Cl1 119.48(19)
C1 C2 C3 117.7(2)
C1 C2 H2 121.2
C3 C2 H2 121.2
C4 C3 C2 119.9(2)
C4 C3 H3 120.0
C2 C3 H3 120.0
C5 C4 C3 117.1(2)
C5 C4 C6 120.9(2)
C3 C4 C6 122.01(19)
N1 C5 C4 124.4(2)
N1 C5 H5 117.8
C4 C5 H5 117.8
N2 C6 C4 112.29(17)
N2 C6 H6A 109.1
C4 C6 H6A 109.1
N2 C6 H6B 109.1
C4 C6 H6B 109.1
H6A C6 H6B 107.9
N2 C7 C8 104.89(17)
N2 C7 N5 127.29(18)
C8 C7 N5 127.81(19)
N4 C8 C7 109.19(19)
N4 C8 C9 129.66(18)
C7 C8 C9 121.10(18)
N7 C9 N6 120.0(2)
N7 C9 C8 130.7(2)
N6 C9 C8 109.28(17)
N5 C10 N6 128.2(2)
N5 C10 H10 115.9
N6 C10 H10 115.9
N6 C11 C12 112.68(17)
N6 C11 H11A 109.1
C12 C11 H11A 109.1
N6 C11 H11B 109.1
C12 C11 H11B 109.1
H11A C11 H11B 107.8
C13 C12 C17 118.5(2)
C13 C12 C11 121.1(2)
C17 C12 C11 120.4(2)
C14 C13 C12 120.6(2)
C14 C13 H13 119.7
C12 C13 H13 119.7
C15 C14 C13 120.5(3)
C15 C14 H14 119.8
C13 C14 H14 119.8
C16 C15 C14 119.7(3)
C16 C15 H15 120.1
C14 C15 H15 120.1
C15 C16 C17 120.5(3)
C15 C16 H16 119.8
C17 C16 H16 119.8
C16 C17 C12 120.2(2)
C16 C17 H17 119.9
C12 C17 H17 119.9
N8 C18 C19 125.3(2)
N8 C18 Cl2 115.6(2)
C19 C18 Cl2 119.1(2)
C18 C19 C20 117.4(3)
C18 C19 H19 121.3
C20 C19 H19 121.3
C21 C20 C19 120.1(2)
C21 C20 H20 119.9
C19 C20 H20 119.9
C22 C21 C20 116.6(2)
C22 C21 C23 120.0(2)
C20 C21 C23 123.2(2)
N8 C22 C21 124.3(2)
N8 C22 H22 117.9
C21 C22 H22 117.9
N9 C23 C21 114.42(18)
N9 C23 H23A 108.7
C21 C23 H23A 108.7
N9 C23 H23B 108.7
C21 C23 H23B 108.7
H23A C23 H23B 107.6
N9 C24 C25 105.25(17)
N9 C24 N12 127.46(18)
C25 C24 N12 127.29(19)
N11 C25 C24 108.66(19)
N11 C25 C26 130.20(18)
C24 C25 C26 121.13(18)
N14 C26 N13 120.1(2)
N14 C26 C25 130.2(2)
N13 C26 C25 109.74(17)
N12 C27 N13 128.0(2)
N12 C27 H27 116.0
N13 C27 H27 116.0
N13 C28 C29 113.43(18)
N13 C28 H28A 108.9
C29 C28 H28A 108.9
N13 C28 H28B 108.9
C29 C28 H28B 108.9
H28A C28 H28B 107.7
C30 C29 C34 118.2(2)
C30 C29 C28 121.4(2)
C34 C29 C28 120.4(2)
C29 C30 C31 120.8(3)
C29 C30 H30 119.6
C31 C30 H30 119.6
C32 C31 C30 120.0(3)
C32 C31 H31 120.0
C30 C31 H31 120.0
C31 C32 C33 120.0(3)
C31 C32 H32 120.0
C33 C32 H32 120.0
C32 C33 C34 120.6(3)
C32 C33 H33 119.7
C34 C33 H33 119.7
C33 C34 C29 120.5(3)
C33 C34 H34 119.8
C29 C34 H34 119.8
C1 N1 C5 116.0(2)
C7 N2 N3 110.05(16)
C7 N2 C6 129.13(17)
N3 N2 C6 120.61(18)
N4 N3 N2 107.70(17)
N3 N4 C8 108.16(16)
C10 N5 C7 110.24(17)
C10 N6 C9 123.29(18)
C10 N6 C11 117.72(18)
C9 N6 C11 118.99(17)
C9 N7 H7A 119.3
C18 N8 C22 116.1(2)
C24 N9 N10 109.90(17)
C24 N9 C23 129.50(19)
N10 N9 C23 120.47(19)
N11 N10 N9 107.71(17)
N10 N11 C25 108.47(17)
C27 N12 C24 110.74(18)
C27 N13 C26 123.09(18)
C27 N13 C28 117.92(18)
C26 N13 C28 118.98(18)
C26 N14 H14A 119.2

loop_
_geom_bond_atom_site_label_1
_geom_bond_atom_site_label_2
_geom_bond_distance
C1 N1 1.301(3)
C1 C2 1.359(3)
C1 Cl1 1.747(2)
C2 C3 1.370(3)
C2 H2 0.9300
C3 C4 1.366(3)
C3 H3 0.9300
C4 C5 1.363(3)
C4 C6 1.509(3)
C5 N1 1.342(3)
C5 H5 0.9300
C6 N2 1.459(3)
C6 H6A 0.9700
C6 H6B 0.9700
C7 N2 1.346(3)
C7 C8 1.368(3)
C7 N5 1.369(2)
C8 N4 1.361(3)
C8 C9 1.441(3)
C9 N7 1.273(3)
C9 N6 1.431(3)
C10 N5 1.302(3)
C10 N6 1.359(3)
C10 H10 0.9300
C11 N6 1.484(3)
C11 C12 1.503(3)
C11 H11A 0.9700
C11 H11B 0.9700
C12 C13 1.386(3)
C12 C17 1.386(3)
C13 C14 1.377(4)
C13 H13 0.9300
C14 C15 1.369(4)
C14 H14 0.9300
C15 C16 1.368(4)
C15 H15 0.9300
C16 C17 1.384(4)
C16 H16 0.9300
C17 H17 0.9300
C18 N8 1.306(4)
C18 C19 1.356(4)
C18 Cl2 1.747(3)
C19 C20 1.377(3)
C19 H19 0.9300
C20 C21 1.376(3)
C20 H20 0.9300
C21 C22 1.373(3)
C21 C23 1.503(3)
C22 N8 1.343(3)
C22 H22 0.9300
C23 N9 1.457(3)
C23 H23A 0.9700
C23 H23B 0.9700
C24 N9 1.345(3)
C24 C25 1.370(3)
C24 N12 1.370(3)
C25 N11 1.360(3)
C25 C26 1.436(3)
C26 N14 1.273(3)
C26 N13 1.423(3)
C27 N12 1.297(3)
C27 N13 1.365(3)
C27 H27 0.9300
C28 N13 1.480(3)
C28 C29 1.504(3)
C28 H28A 0.9700
C28 H28B 0.9700
C29 C30 1.375(3)
C29 C34 1.389(3)
C30 C31 1.389(4)
C30 H30 0.9300
C31 C32 1.362(5)
C31 H31 0.9300
C32 C33 1.362(5)
C32 H32 0.9300
C33 C34 1.375(4)
C33 H33 0.9300
C34 H34 0.9300
N2 N3 1.364(2)
N3 N4 1.313(3)
N7 H7A 0.8600
N9 N10 1.361(2)
N10 N11 1.312(3)
N14 H14A 0.8600

loop_
_geom_hbond_atom_site_label_D
_geom_hbond_atom_site_label_H
_geom_hbond_atom_site_label_A
_geom_hbond_site_symmetry_A
_geom_hbond_distance_DH
_geom_hbond_distance_HA
_geom_hbond_distance_DA
_geom_hbond_angle_DHA
N14 H14A N5 1_645 0.86 2.60 3.457(3) 173.3
N7 H7A N12 1_655 0.86 2.53 3.389(3) 173.7
C5 H5 N14 1_465 0.93 2.58 3.506(3) 177
C10 H10 N11 1_465 0.93 2.42 3.240(3) 147
C27 H27 N4 1_455 0.93 2.36 3.191(3) 149
C23 H23A Cg4 1_545 0.97 2.58 3.509(3) 160
C28 H28B Cg1 1_555 0.97 2.93 3.506(3) 120

loop_
_geom_torsion_atom_site_label_1
_geom_torsion_atom_site_label_2
_geom_torsion_atom_site_label_3
_geom_torsion_atom_site_label_4
_geom_torsion
N1 C1 C2 C3 0.6(5)
Cl1 C1 C2 C3 179.4(2)
C1 C2 C3 C4 -0.7(5)
C2 C3 C4 C5 0.9(4)
C2 C3 C4 C6 -177.7(3)
C3 C4 C5 N1 -1.1(4)
C6 C4 C5 N1 177.6(2)
C5 C4 C6 N2 107.6(3)
C3 C4 C6 N2 -73.8(3)
N2 C7 C8 N4 0.2(2)
N5 C7 C8 N4 179.92(18)
N2 C7 C8 C9 -177.67(17)
N5 C7 C8 C9 2.1(3)
N4 C8 C9 N7 0.4(4)
C7 C8 C9 N7 177.7(2)
N4 C8 C9 N6 -177.81(19)
C7 C8 C9 N6 -0.5(2)
N6 C11 C12 C13 -76.1(3)
N6 C11 C12 C17 103.6(2)
C17 C12 C13 C14 -0.7(4)
C11 C12 C13 C14 179.1(2)
C12 C13 C14 C15 -0.1(4)
C13 C14 C15 C16 0.6(4)
C14 C15 C16 C17 -0.3(4)
C15 C16 C17 C12 -0.5(4)
C13 C12 C17 C16 0.9(3)
C11 C12 C17 C16 -178.8(2)
N8 C18 C19 C20 -1.8(4)
Cl2 C18 C19 C20 178.6(2)
C18 C19 C20 C21 1.1(4)
C19 C20 C21 C22 0.8(4)
C19 C20 C21 C23 -175.9(2)
C20 C21 C22 N8 -2.4(4)
C23 C21 C22 N8 174.4(2)
C22 C21 C23 N9 137.4(2)
C20 C21 C23 N9 -46.0(3)
N9 C24 C25 N11 -0.2(2)
N12 C24 C25 N11 179.42(19)
N9 C24 C25 C26 178.91(17)
N12 C24 C25 C26 -1.4(3)
N11 C25 C26 N14 1.3(4)
C24 C25 C26 N14 -177.6(2)
N11 C25 C26 N13 179.98(19)
C24 C25 C26 N13 1.0(2)
N13 C28 C29 C30 -96.1(3)
N13 C28 C29 C34 85.2(3)
C34 C29 C30 C31 -0.7(4)
C28 C29 C30 C31 -179.5(2)
C29 C30 C31 C32 0.1(4)
C30 C31 C32 C33 0.6(5)
C31 C32 C33 C34 -0.7(5)
C32 C33 C34 C29 0.1(5)
C30 C29 C34 C33 0.6(4)
C28 C29 C34 C33 179.4(3)
C2 C1 N1 C5 -0.7(4)
Cl1 C1 N1 C5 -179.6(2)
C4 C5 N1 C1 1.0(4)
C8 C7 N2 N3 0.0(2)
N5 C7 N2 N3 -179.75(18)
C8 C7 N2 C6 174.65(18)
N5 C7 N2 C6 -5.1(3)
C4 C6 N2 C7 -84.0(3)
C4 C6 N2 N3 90.1(2)
C7 N2 N3 N4 -0.2(2)
C6 N2 N3 N4 -175.36(17)
N2 N3 N4 C8 0.3(2)
C7 C8 N4 N3 -0.3(2)
C9 C8 N4 N3 177.32(19)
N6 C10 N5 C7 0.0(3)
N2 C7 N5 C10 177.90(19)
C8 C7 N5 C10 -1.8(3)
N5 C10 N6 C9 1.5(3)
N5 C10 N6 C11 -178.2(2)
N7 C9 N6 C10 -179.51(19)
C8 C9 N6 C10 -1.1(2)
N7 C9 N6 C11 0.2(3)
C8 C9 N6 C11 178.59(16)
C12 C11 N6 C10 -74.6(2)
C12 C11 N6 C9 105.7(2)
C19 C18 N8 C22 0.3(4)
Cl2 C18 N8 C22 -180.0(2)
C21 C22 N8 C18 1.9(4)
C25 C24 N9 N10 -0.1(2)
N12 C24 N9 N10 -179.77(19)
C25 C24 N9 C23 -175.82(19)
N12 C24 N9 C23 4.5(3)
C21 C23 N9 C24 -87.3(3)
C21 C23 N9 N10 97.4(2)
C24 N9 N10 N11 0.4(2)
C23 N9 N10 N11 176.60(18)
N9 N10 N11 C25 -0.6(2)
C24 C25 N11 N10 0.5(2)
C26 C25 N11 N10 -178.5(2)
N13 C27 N12 C24 0.2(3)
N9 C24 N12 C27 -179.68(19)
C25 C24 N12 C27 0.7(3)
N12 C27 N13 C26 -0.4(3)
N12 C27 N13 C28 -179.0(2)
N14 C26 N13 C27 178.57(19)
C25 C26 N13 C27 -0.2(3)
N14 C26 N13 C28 -2.8(3)
C25 C26 N13 C28 178.38(16)
C29 C28 N13 C27 -86.0(2)
C29 C28 N13 C26 95.4(2)

loop_
_cod_related_entry_id
_cod_related_entry_database
_cod_related_entry_code
1 ChemSpider 30657197
